data_4130137
loop_
_publ_author_name
'Lambic, Nikola S.'
'Sommer, Roger D.'
'Ison, Elon A.'

_publ_section_title
;
 Transition-Metal Oxos as the Lewis Basic Component of Frustrated Lewis
 Pairs.
;
_journal_issue 14
_journal_name_full 'Journal of the American Chemical Society'
_journal_page_first 4832
_journal_page_last 4842
_journal_paper_doi 10.1021/jacs.6b00705
_journal_volume 138
_journal_year 2016
_chemical_formula_moiety 'C31 H29 F5 N3 O Re'
_chemical_formula_sum 'C31 H29 F5 N3 O Re'
_chemical_formula_weight 740.77
_chemical_name_common FLP2
_space_group_crystal_system orthorhombic
_space_group_IT_number 56
_space_group_name_Hall '-P 2ab 2ac'
_space_group_name_H-M_alt 'P c c n'
_atom_sites_solution_hydrogens geom
_cell_angle_alpha 90
_cell_angle_beta 90
_cell_angle_gamma 90
_cell_formula_units_Z 16
_cell_length_a 24.5115(7)
_cell_length_b 24.6966(9)
_cell_length_c 18.6378(6)
_cell_measurement_reflns_used 491
_cell_measurement_temperature 100.(2)
_cell_measurement_theta_max 24.3059
_cell_measurement_theta_min 2.2021
_cell_volume 11282.4(6)
_computing_cell_refinement 'APEX2 v2014.9-0 (Bruker AXS)'
_computing_data_collection 'Bruker Instrument Service v2013.12.0.0'
_computing_data_reduction 'SAINT V8.34A (Bruker AXS Inc., 2013)'
_computing_structure_refinement 'SHELXL-2013 (Sheldrick, 2013)'
_diffrn_ambient_temperature 100.(2)
_diffrn_detector_area_resol_mean 8.3333
_diffrn_measured_fraction_theta_full 1.000
_diffrn_measured_fraction_theta_max 1.000
_diffrn_measurement_device_type 'Bruker-Nonius X8 Kappa APEX II'
_diffrn_measurement_method 'phi and omega scans'
_diffrn_radiation_monochromator graphite
_diffrn_radiation_type MoK\a
_diffrn_radiation_wavelength 0.71073
_diffrn_reflns_av_R_equivalents 0.0616
_diffrn_reflns_av_unetI/netI 0.0451
_diffrn_reflns_limit_h_max 32
_diffrn_reflns_limit_h_min -32
_diffrn_reflns_limit_k_max 18
_diffrn_reflns_limit_k_min -32
_diffrn_reflns_limit_l_max 24
_diffrn_reflns_limit_l_min -15
_diffrn_reflns_number 71001
_diffrn_reflns_theta_full 28.30
_diffrn_reflns_theta_max 28.30
_diffrn_reflns_theta_min 1.17
_diffrn_source 'fine-focus sealed tube'
_exptl_absorpt_coefficient_mu 4.371
_exptl_absorpt_correction_T_max 0.75
_exptl_absorpt_correction_T_min 0.56
_exptl_absorpt_correction_type multi-scan
_exptl_absorpt_process_details 'SADABS V2014/4 (Bruker AXS Inc.)'
_exptl_crystal_colour green
_exptl_crystal_density_diffrn 1.744
_exptl_crystal_density_method 'not measured'
_exptl_crystal_description needle
_exptl_crystal_F_000 5824
_exptl_crystal_size_max 0.268
_exptl_crystal_size_mid 0.106
_exptl_crystal_size_min 0.076
_refine_diff_density_max 0.760
_refine_diff_density_min -0.817
_refine_ls_extinction_method none
_refine_ls_goodness_of_fit_ref 1.028
_refine_ls_hydrogen_treatment constr
_refine_ls_matrix_type full
_refine_ls_number_constraints 88
_refine_ls_number_parameters 752
_refine_ls_number_reflns 13979
_refine_ls_number_restraints 0
_refine_ls_restrained_S_all 1.028
_refine_ls_R_factor_all 0.0479
_refine_ls_R_factor_gt 0.0293
_refine_ls_shift/su_max 0.004
_refine_ls_shift/su_mean 0.000
_refine_ls_structure_factor_coef Fsqd
_refine_ls_weighting_details
;

w=1/[\s^2^(Fo^2^)+(0.0210P)^2^+4.2507P]
where P=(Fo^2^+2Fc^2^)/3
;
_refine_ls_weighting_scheme calc
_refine_ls_wR_factor_gt 0.0523
_refine_ls_wR_factor_ref 0.0572
_reflns_number_gt 11071
_reflns_number_total 13979
_reflns_threshold_expression 'I > 2\s(I)'
_cod_data_source_file ja6b00705_si_002.cif
_cod_data_source_block rds325
_cod_database_code 4130137

loop_
_space_group_symop_operation_xyz
'x, y, z'
'x+1/2, -y, -z+1/2'
'-x, y+1/2, -z+1/2'
'-x+1/2, -y+1/2, z'
'-x, -y, -z'
'-x-1/2, y, z-1/2'
'x, -y-1/2, z-1/2'
'x-1/2, y-1/2, -z'

loop_
_atom_site_type_symbol
_atom_site_label
_atom_site_fract_x
_atom_site_fract_y
_atom_site_fract_z
_atom_site_U_iso_or_equiv
_atom_site_adp_type
_atom_site_calc_flag
_atom_site_refinement_flags_adp
_atom_site_refinement_flags_posn
_atom_site_occupancy
Re Re1 0.33708(2) 0.20862(2) 0.46937(2) 0.01449(4) Uani d . . 1
F F1 0.29629(8) 0.07967(9) 0.48126(13) 0.0258(5) Uani d . . 1
F F2 0.35007(10) -0.01339(9) 0.47020(13) 0.0311(6) Uani d . . 1
F F3 0.45947(9) -0.01488(9) 0.44536(13) 0.0311(6) Uani d . . 1
F F4 0.51520(9) 0.08109(9) 0.43904(13) 0.0291(5) Uani d . . 1
F F5 0.46404(9) 0.17407(9) 0.45697(12) 0.0237(5) Uani d . . 1
O O1 0.27098(10) 0.18989(10) 0.47109(15) 0.0212(6) Uani d . . 1
N N1 0.36427(12) 0.22567(12) 0.56648(17) 0.0161(6) Uani d . . 1
N N2 0.34554(12) 0.29167(12) 0.46827(17) 0.0162(6) Uani d . . 1
N N3 0.36053(13) 0.22390(12) 0.37029(16) 0.0181(7) Uani d . . 1
C C1 0.34758(14) 0.31822(15) 0.5312(2) 0.0177(8) Uani d . . 1
C C2 0.34392(16) 0.37391(15) 0.5318(2) 0.0243(9) Uani d . . 1
H H2 0.3444 0.3934 0.5758 0.029 Uiso calc U R 1
C C3 0.33956(17) 0.40086(16) 0.4669(2) 0.0274(9) Uani d . . 1
H H3 0.3362 0.4392 0.4664 0.033 Uiso calc U R 1
C C4 0.34003(16) 0.37273(15) 0.4028(2) 0.0257(9) Uani d . . 1
H H4 0.3378 0.3914 0.3583 0.031 Uiso calc U R 1
C C5 0.34382(15) 0.31714(15) 0.4044(2) 0.0191(8) Uani d . . 1
C C6 0.35414(16) 0.28085(15) 0.5935(2) 0.0208(8) Uani d . . 1
H H6A 0.3851 0.2928 0.6237 0.025 Uiso calc U R 1
H H6B 0.3207 0.2813 0.6233 0.025 Uiso calc U R 1
C C7 0.34835(17) 0.27838(14) 0.3422(2) 0.0226(9) Uani d . . 1
H H7A 0.3137 0.2777 0.315 0.027 Uiso calc U R 1
H H7B 0.3778 0.2902 0.3094 0.027 Uiso calc U R 1
C C8 0.38943(15) 0.19142(14) 0.61861(19) 0.0162(8) Uani d . . 1
C C9 0.44543(15) 0.19737(15) 0.63381(19) 0.0179(8) Uani d . . 1
C C10 0.46848(16) 0.16377(16) 0.6853(2) 0.0229(8) Uani d . . 1
H H10 0.5063 0.1672 0.6954 0.028 Uiso calc U R 1
C C11 0.43828(18) 0.12510(16) 0.7228(2) 0.0260(9) Uani d . . 1
C C12 0.38348(18) 0.12067(16) 0.7065(2) 0.0257(9) Uani d . . 1
H H12 0.3622 0.0944 0.7312 0.031 Uiso calc U R 1
C C13 0.35815(16) 0.15331(16) 0.6552(2) 0.0206(8) Uani d . . 1
C C14 0.47954(15) 0.24022(15) 0.5977(2) 0.0209(8) Uani d . . 1
H H14A 0.4695 0.2425 0.5469 0.031 Uiso calc U R 1
H H14B 0.5182 0.2307 0.6019 0.031 Uiso calc U R 1
H H14C 0.473 0.2753 0.6208 0.031 Uiso calc U R 1
C C15 0.4635(2) 0.09179(19) 0.7824(2) 0.0365(11) Uani d . . 1
H H15A 0.4718 0.1153 0.8233 0.055 Uiso calc U R 1
H H15B 0.4971 0.0749 0.7651 0.055 Uiso calc U R 1
H H15C 0.4377 0.0636 0.7975 0.055 Uiso calc U R 1
C C16 0.29765(16) 0.14772(18) 0.6422(2) 0.0296(10) Uani d . . 1
H H16A 0.28 0.183 0.6483 0.044 Uiso calc U R 1
H H16B 0.2823 0.1219 0.6766 0.044 Uiso calc U R 1
H H16C 0.2914 0.1346 0.5933 0.044 Uiso calc U R 1
C C17 0.38972(16) 0.19166(15) 0.3190(2) 0.0184(8) Uani d . . 1
C C18 0.36347(16) 0.14843(15) 0.2845(2) 0.0199(8) Uani d . . 1
C C19 0.39226(17) 0.11851(15) 0.2340(2) 0.0229(9) Uani d . . 1
H H19 0.3742 0.0895 0.2104 0.027 Uiso calc U R 1
C C20 0.44647(17) 0.12920(16) 0.2166(2) 0.0240(9) Uani d . . 1
C C21 0.47151(16) 0.17224(16) 0.2521(2) 0.0226(9) Uani d . . 1
H H21 0.5084 0.1805 0.2409 0.027 Uiso calc U R 1
C C22 0.44478(16) 0.20354(15) 0.3032(2) 0.0197(8) Uani d . . 1
C C23 0.30430(16) 0.13586(17) 0.2999(2) 0.0260(9) Uani d . . 1
H H23A 0.3007 0.1227 0.3493 0.039 Uiso calc U R 1
H H23B 0.2914 0.108 0.2665 0.039 Uiso calc U R 1
H H23C 0.2824 0.1688 0.2939 0.039 Uiso calc U R 1
C C24 0.47671(19) 0.09693(19) 0.1610(2) 0.0369(11) Uani d . . 1
H H24A 0.4631 0.1064 0.1131 0.055 Uiso calc U R 1
H H24B 0.4709 0.0582 0.1696 0.055 Uiso calc U R 1
H H24C 0.5158 0.1051 0.1639 0.055 Uiso calc U R 1
C C25 0.47505(17) 0.24919(16) 0.3396(2) 0.0255(9) Uani d . . 1
H H25A 0.4757 0.2809 0.3079 0.038 Uiso calc U R 1
H H25B 0.5125 0.2378 0.3499 0.038 Uiso calc U R 1
H H25C 0.4566 0.2586 0.3845 0.038 Uiso calc U R 1
C C26 0.37700(15) 0.13303(14) 0.46838(18) 0.0150(7) Uani d . . 1
C C27 0.35101(14) 0.08308(15) 0.4722(2) 0.0182(8) Uani d . . 1
C C28 0.37749(16) 0.03371(15) 0.4662(2) 0.0201(8) Uani d . . 1
C C29 0.43373(16) 0.03245(15) 0.4543(2) 0.0208(8) Uani d . . 1
C C30 0.46109(15) 0.08058(16) 0.4512(2) 0.0196(8) Uani d . . 1
C C31 0.43310(14) 0.12847(14) 0.45930(19) 0.0156(7) Uani d . . 1
Re Re2 0.70962(2) 0.33640(2) 0.51227(2) 0.01579(4) Uani d . . 1
F F11 0.49049(9) 0.45662(10) 0.43998(13) 0.0319(6) Uani d . . 1
F F12 0.48877(9) 0.34825(10) 0.46820(13) 0.0300(6) Uani d . . 1
F F13 0.57947(9) 0.29627(9) 0.50456(13) 0.0269(5) Uani d . . 1
F F54 0.67587(9) 0.46247(8) 0.49880(12) 0.0235(5) Uani d . . 1
F F55 0.58610(9) 0.51266(9) 0.45510(13) 0.0271(5) Uani d . . 1
O O2 0.69016(11) 0.27112(11) 0.51426(16) 0.0263(6) Uani d . . 1
N N4 0.72904(12) 0.35886(13) 0.41386(17) 0.0201(7) Uani d . . 1
N N5 0.79335(12) 0.34535(12) 0.51608(17) 0.0176(6) Uani d . . 1
N N6 0.72286(12) 0.36368(13) 0.60941(17) 0.0190(7) Uani d . . 1
C C32 0.82157(15) 0.34486(14) 0.4541(2) 0.0198(8) Uani d . . 1
C C33 0.87769(16) 0.34298(16) 0.4554(2) 0.0255(9) Uani d . . 1
H H33 0.8981 0.3416 0.4121 0.031 Uiso calc U R 1
C C34 0.90359(16) 0.34311(16) 0.5217(2) 0.0280(10) Uani d . . 1
H H34 0.9423 0.3414 0.5239 0.034 Uiso calc U R 1
C C35 0.87390(15) 0.34565(16) 0.5844(2) 0.0254(9) Uani d . . 1
H H35 0.8919 0.3459 0.6295 0.03 Uiso calc U R 1
C C36 0.81748(15) 0.34791(14) 0.5809(2) 0.0189(8) Uani d . . 1
C C37 0.78502(16) 0.34752(17) 0.3900(2) 0.0257(9) Uani d . . 1
H H37A 0.7976 0.3764 0.3571 0.031 Uiso calc U R 1
H H37B 0.7861 0.3127 0.3638 0.031 Uiso calc U R 1
C C38 0.77746(15) 0.35383(17) 0.6405(2) 0.0233(9) Uani d . . 1
H H38A 0.7769 0.3205 0.67 0.028 Uiso calc U R 1
H H38B 0.788 0.3845 0.6717 0.028 Uiso calc U R 1
C C39 0.69735(15) 0.38758(16) 0.3616(2) 0.0199(8) Uani d . . 1
C C40 0.70843(16) 0.44267(16) 0.3474(2) 0.0205(8) Uani d . . 1
C C41 0.67535(17) 0.46978(17) 0.2987(2) 0.0266(9) Uani d . . 1
H H41 0.6829 0.5067 0.2884 0.032 Uiso calc U R 1
C C42 0.63145(17) 0.44491(19) 0.2644(2) 0.0288(10) Uani d . . 1
C C43 0.62218(17) 0.39074(18) 0.2796(2) 0.0273(10) Uani d . . 1
H H43 0.5926 0.373 0.2566 0.033 Uiso calc U R 1
C C44 0.65437(16) 0.36123(16) 0.3269(2) 0.0221(9) Uani d . . 1
C C45 0.75464(17) 0.47251(16) 0.3836(2) 0.0265(9) Uani d . . 1
H H45A 0.7629 0.4552 0.4297 0.04 Uiso calc U R 1
H H45B 0.744 0.5103 0.3918 0.04 Uiso calc U R 1
H H45C 0.7871 0.4714 0.3529 0.04 Uiso calc U R 1
C C46 0.5966(2) 0.4762(2) 0.2119(3) 0.0433(13) Uani d . . 1
H H46A 0.5798 0.4511 0.1777 0.065 Uiso calc U R 1
H H46B 0.6193 0.5023 0.1859 0.065 Uiso calc U R 1
H H46C 0.5679 0.4956 0.2381 0.065 Uiso calc U R 1
C C47 0.64384(18) 0.30130(17) 0.3378(2) 0.0310(10) Uani d . . 1
H H47A 0.6768 0.2808 0.3257 0.047 Uiso calc U R 1
H H47B 0.6138 0.2897 0.3066 0.047 Uiso calc U R 1
H H47C 0.6341 0.2946 0.388 0.047 Uiso calc U R 1
C C48 0.68766(14) 0.39157(16) 0.6590(2) 0.0181(8) Uani d . . 1
C C49 0.64693(15) 0.36246(16) 0.6955(2) 0.0209(9) Uani d . . 1
C C50 0.61561(16) 0.38952(18) 0.7457(2) 0.0255(9) Uani d . . 1
H H50 0.5884 0.3698 0.771 0.031 Uiso calc U R 1
C C51 0.62204(16) 0.44396(18) 0.7608(2) 0.0258(9) Uani d . . 1
C C52 0.66187(17) 0.47212(17) 0.7230(2) 0.0252(9) Uani d . . 1
H H52 0.6662 0.5098 0.7315 0.03 Uiso calc U R 1
C C53 0.69572(15) 0.44673(16) 0.6728(2) 0.0184(8) Uani d . . 1
C C54 0.63852(18) 0.30281(17) 0.6813(2) 0.0308(10) Uani d . . 1
H H54A 0.6229 0.2979 0.6334 0.046 Uiso calc U R 1
H H54B 0.6136 0.2878 0.7173 0.046 Uiso calc U R 1
H H54C 0.6737 0.284 0.6841 0.046 Uiso calc U R 1
C C55 0.58799(19) 0.4711(2) 0.8183(2) 0.0386(12) Uani d . . 1
H H55A 0.5492 0.4653 0.8082 0.058 Uiso calc U R 1
H H55B 0.5957 0.5101 0.8186 0.058 Uiso calc U R 1
H H55C 0.597 0.4557 0.8652 0.058 Uiso calc U R 1
C C56 0.74012(16) 0.47896(16) 0.6368(2) 0.0219(8) Uani d . . 1
H H56A 0.7737 0.4763 0.665 0.033 Uiso calc U R 1
H H56B 0.729 0.517 0.6334 0.033 Uiso calc U R 1
H H56C 0.7465 0.4646 0.5885 0.033 Uiso calc U R 1
C C57 0.63365(14) 0.37655(14) 0.50186(19) 0.0162(7) Uani d . . 1
C C58 0.58337(16) 0.35039(14) 0.4948(2) 0.0186(8) Uani d . . 1
C C59 0.53571(15) 0.37611(16) 0.4752(2) 0.0212(8) Uani d . . 1
C C60 0.53600(15) 0.43101(16) 0.4612(2) 0.0211(8) Uani d . . 1
C C61 0.58410(16) 0.45914(15) 0.4696(2) 0.0202(8) Uani d . . 1
C C62 0.63018(14) 0.43201(14) 0.4914(2) 0.0167(8) Uani d . . 1

loop_
_atom_site_aniso_label
_atom_site_aniso_U_11
_atom_site_aniso_U_22
_atom_site_aniso_U_33
_atom_site_aniso_U_12
_atom_site_aniso_U_13
_atom_site_aniso_U_23
Re1 0.01295(7) 0.01356(7) 0.01698(7) 0.00138(6) -0.00172(6) -0.00069(6)
F1 0.0174(11) 0.0207(11) 0.0394(14) -0.0026(9) -0.0007(10) 0.0005(10)
F2 0.0336(14) 0.0159(11) 0.0437(16) -0.0038(10) -0.0106(11) 0.0015(10)
F3 0.0316(13) 0.0234(12) 0.0384(15) 0.0146(11) -0.0158(11) -0.0128(10)
F4 0.0184(11) 0.0344(14) 0.0343(14) 0.0073(11) -0.0019(10) -0.0059(11)
F5 0.0207(11) 0.0224(12) 0.0280(13) -0.0024(10) -0.0034(10) 0.0002(9)
O1 0.0131(12) 0.0180(13) 0.0326(16) 0.0004(10) -0.0018(11) 0.0009(11)
N1 0.0154(15) 0.0144(15) 0.0185(17) 0.0016(12) 0.0015(13) -0.0021(12)
N2 0.0156(15) 0.0134(14) 0.0196(15) 0.0022(13) -0.0011(13) -0.0028(13)
N3 0.0267(17) 0.0125(15) 0.0151(16) 0.0070(13) -0.0024(13) -0.0024(12)
C1 0.0119(17) 0.0197(19) 0.021(2) 0.0025(15) -0.0016(15) -0.0028(15)
C2 0.026(2) 0.0187(19) 0.029(2) 0.0052(17) -0.0043(18) -0.0072(17)
C3 0.028(2) 0.0169(19) 0.038(2) 0.0046(18) -0.0071(19) -0.0069(17)
C4 0.025(2) 0.019(2) 0.033(2) 0.0038(18) -0.0030(18) 0.0042(17)
C5 0.0179(19) 0.0151(18) 0.024(2) 0.0010(16) -0.0038(16) -0.0005(15)
C6 0.0206(19) 0.020(2) 0.022(2) 0.0046(16) 0.0032(16) -0.0032(16)
C7 0.031(2) 0.016(2) 0.021(2) 0.0070(17) -0.0045(17) 0.0005(15)
C8 0.0195(19) 0.0167(18) 0.0126(18) 0.0022(15) 0.0001(15) -0.0047(14)
C9 0.0221(19) 0.020(2) 0.0113(18) 0.0028(16) 0.0011(15) -0.0046(14)
C10 0.023(2) 0.028(2) 0.018(2) 0.0053(18) -0.0036(16) -0.0040(17)
C11 0.037(3) 0.022(2) 0.019(2) 0.0070(19) 0.0004(18) 0.0019(16)
C12 0.038(3) 0.024(2) 0.015(2) -0.005(2) 0.0053(18) 0.0012(16)
C13 0.026(2) 0.024(2) 0.0122(19) 0.0007(17) 0.0070(15) -0.0035(15)
C14 0.0194(19) 0.023(2) 0.020(2) -0.0025(16) 0.0025(16) -0.0003(16)
C15 0.045(3) 0.040(3) 0.024(2) 0.003(2) -0.007(2) 0.011(2)
C16 0.026(2) 0.034(2) 0.028(2) -0.0039(19) 0.0073(18) 0.0023(18)
C17 0.024(2) 0.0148(18) 0.0167(19) 0.0021(16) -0.0043(16) 0.0036(14)
C18 0.022(2) 0.019(2) 0.018(2) 0.0025(16) -0.0094(16) 0.0039(15)
C19 0.035(2) 0.018(2) 0.015(2) -0.0006(18) -0.0083(17) -0.0010(15)
C20 0.031(2) 0.027(2) 0.014(2) 0.0068(19) -0.0028(17) 0.0010(16)
C21 0.024(2) 0.026(2) 0.018(2) 0.0004(18) 0.0016(16) 0.0025(16)
C22 0.027(2) 0.0177(19) 0.0143(18) -0.0001(17) -0.0035(15) 0.0026(15)
C23 0.027(2) 0.028(2) 0.024(2) 0.0001(18) -0.0115(17) -0.0029(17)
C24 0.043(3) 0.037(3) 0.030(3) 0.007(2) 0.003(2) -0.011(2)
C25 0.033(2) 0.021(2) 0.023(2) -0.0057(19) -0.0012(18) -0.0001(17)
C26 0.0204(18) 0.0163(18) 0.0084(16) 0.0008(15) -0.0015(14) -0.0002(14)
C27 0.0172(18) 0.0189(19) 0.018(2) -0.0003(15) -0.0029(15) 0.0001(15)
C28 0.025(2) 0.0145(18) 0.021(2) -0.0041(16) -0.0074(16) -0.0018(15)
C29 0.027(2) 0.0149(19) 0.020(2) 0.0080(17) -0.0060(16) -0.0057(15)
C30 0.0132(18) 0.028(2) 0.018(2) 0.0032(16) -0.0013(15) -0.0032(16)
C31 0.0178(18) 0.0152(18) 0.0140(19) -0.0006(15) -0.0009(14) -0.0006(14)
Re2 0.01343(7) 0.01272(7) 0.02123(7) 0.00101(6) -0.00033(6) 0.00079(6)
F11 0.0235(12) 0.0363(14) 0.0358(15) 0.0139(11) -0.0140(11) -0.0106(11)
F12 0.0157(11) 0.0377(14) 0.0365(15) -0.0038(10) -0.0066(10) -0.0043(11)
F13 0.0221(11) 0.0201(11) 0.0385(14) -0.0059(10) -0.0002(10) 0.0036(10)
F54 0.0210(11) 0.0183(11) 0.0312(13) -0.0023(9) -0.0011(10) -0.0022(9)
F55 0.0300(13) 0.0159(11) 0.0354(14) 0.0060(10) -0.0076(11) -0.0003(10)
O2 0.0176(13) 0.0200(14) 0.0412(18) 0.0036(11) -0.0021(13) 0.0035(12)
N4 0.0147(15) 0.0238(17) 0.0217(18) -0.0001(13) 0.0013(13) -0.0035(13)
N5 0.0168(15) 0.0142(15) 0.0219(16) 0.0024(13) 0.0015(13) 0.0017(12)
N6 0.0136(15) 0.0212(17) 0.0222(18) 0.0020(13) 0.0004(13) 0.0078(13)
C32 0.0190(19) 0.0121(18) 0.028(2) 0.0038(15) 0.0038(16) -0.0014(15)
C33 0.020(2) 0.024(2) 0.032(2) 0.0038(17) 0.0103(18) 0.0049(17)
C34 0.0116(18) 0.027(2) 0.046(3) 0.0025(16) -0.0019(18) 0.0081(19)
C35 0.0160(19) 0.026(2) 0.034(2) 0.0030(17) -0.0009(17) 0.0077(17)
C36 0.0190(19) 0.0148(19) 0.023(2) 0.0013(15) -0.0011(16) 0.0018(15)
C37 0.022(2) 0.029(2) 0.026(2) 0.0018(18) 0.0026(17) -0.0039(17)
C38 0.018(2) 0.026(2) 0.027(2) 0.0045(17) -0.0015(16) 0.0056(17)
C39 0.018(2) 0.028(2) 0.0134(19) 0.0051(17) 0.0023(15) -0.0060(15)
C40 0.0216(19) 0.027(2) 0.0133(19) 0.0026(18) 0.0061(16) -0.0011(15)
C41 0.032(2) 0.027(2) 0.020(2) 0.0032(19) 0.0061(17) 0.0042(17)
C42 0.028(2) 0.041(3) 0.017(2) 0.008(2) 0.0013(17) -0.0002(18)
C43 0.024(2) 0.040(3) 0.018(2) 0.005(2) -0.0017(17) -0.0076(18)
C44 0.022(2) 0.030(2) 0.0142(19) 0.0011(18) 0.0038(16) -0.0082(16)
C45 0.027(2) 0.026(2) 0.027(2) -0.0029(19) 0.0003(18) 0.0007(17)
C46 0.043(3) 0.052(3) 0.035(3) 0.006(3) -0.011(2) 0.007(2)
C47 0.030(2) 0.029(2) 0.035(3) -0.0019(19) -0.0065(19) -0.0132(19)
C48 0.0100(17) 0.027(2) 0.017(2) 0.0021(16) -0.0028(15) 0.0066(15)
C49 0.018(2) 0.028(2) 0.017(2) -0.0037(17) -0.0035(15) 0.0114(16)
C50 0.017(2) 0.042(3) 0.018(2) -0.0006(19) 0.0006(16) 0.0157(18)
C51 0.022(2) 0.036(2) 0.020(2) 0.0065(19) 0.0019(17) 0.0068(17)
C52 0.025(2) 0.028(2) 0.023(2) 0.0037(19) -0.0002(18) 0.0051(17)
C53 0.0161(19) 0.024(2) 0.0149(19) 0.0004(16) -0.0011(15) 0.0059(15)
C54 0.032(2) 0.029(2) 0.031(2) -0.011(2) 0.0041(19) 0.0115(18)
C55 0.039(3) 0.046(3) 0.031(3) 0.003(2) 0.018(2) 0.005(2)
C56 0.022(2) 0.025(2) 0.018(2) -0.0011(17) -0.0001(16) 0.0009(16)
C57 0.0173(18) 0.0159(18) 0.0154(19) 0.0000(15) -0.0030(14) 0.0012(14)
C58 0.025(2) 0.0153(18) 0.0153(19) 0.0034(15) 0.0027(16) 0.0004(14)
C59 0.0156(18) 0.031(2) 0.017(2) -0.0011(17) 0.0006(15) -0.0054(16)
C60 0.0177(19) 0.028(2) 0.018(2) 0.0090(17) -0.0037(15) -0.0060(16)
C61 0.028(2) 0.0186(19) 0.0139(18) 0.0050(17) -0.0041(16) -0.0036(15)
C62 0.0146(17) 0.0185(18) 0.0169(19) -0.0019(15) 0.0001(15) -0.0054(15)

loop_
_atom_type_symbol
_atom_type_description
_atom_type_scat_dispersion_real
_atom_type_scat_dispersion_imag
_atom_type_scat_source
C C 0.0033 0.0016 'International Tables Vol C Tables 4.2.6.8 and 6.1.1.4'
H H 0.0000 0.0000 'International Tables Vol C Tables 4.2.6.8 and 6.1.1.4'
F F 0.0171 0.0103 'International Tables Vol C Tables 4.2.6.8 and 6.1.1.4'
N N 0.0061 0.0033 'International Tables Vol C Tables 4.2.6.8 and 6.1.1.4'
O O 0.0106 0.0060 'International Tables Vol C Tables 4.2.6.8 and 6.1.1.4'
Re Re -1.0185 7.2310 'International Tables Vol C Tables 4.2.6.8 and 6.1.1.4'

loop_
_geom_angle_atom_site_label_1
_geom_angle_atom_site_label_2
_geom_angle_atom_site_label_3
_geom_angle
O1 Re1 N3 110.54(13)
O1 Re1 N1 111.45(13)
N3 Re1 N1 136.04(12)
O1 Re1 N2 111.71(12)
N3 Re1 N2 76.75(12)
N1 Re1 N2 76.29(12)
O1 Re1 C26 101.74(13)
N3 Re1 C26 91.50(13)
N1 Re1 C26 92.30(13)
N2 Re1 C26 146.55(13)
C8 N1 C6 112.8(3)
C8 N1 Re1 130.0(2)
C6 N1 Re1 117.0(2)
C1 N2 C5 123.0(3)
C1 N2 Re1 118.7(3)
C5 N2 Re1 118.1(2)
C17 N3 C7 111.8(3)
C17 N3 Re1 131.5(2)
C7 N3 Re1 116.7(2)
N2 C1 C2 119.4(4)
N2 C1 C6 112.4(3)
C2 C1 C6 128.1(4)
C1 C2 C3 118.5(4)
C1 C2 H2 120.7
C3 C2 H2 120.7
C4 C3 C2 120.9(4)
C4 C3 H3 119.6
C2 C3 H3 119.6
C5 C4 C3 118.8(4)
C5 C4 H4 120.6
C3 C4 H4 120.6
N2 C5 C4 119.2(4)
N2 C5 C7 112.4(3)
C4 C5 C7 128.4(4)
N1 C6 C1 108.9(3)
N1 C6 H6A 109.9
C1 C6 H6A 109.9
N1 C6 H6B 109.9
C1 C6 H6B 109.9
H6A C6 H6B 108.3
N3 C7 C5 108.7(3)
N3 C7 H7A 109.9
C5 C7 H7A 109.9
N3 C7 H7B 109.9
C5 C7 H7B 109.9
H7A C7 H7B 108.3
C13 C8 C9 120.6(3)
C13 C8 N1 119.7(3)
C9 C8 N1 119.7(3)
C10 C9 C8 118.2(4)
C10 C9 C14 120.2(3)
C8 C9 C14 121.6(3)
C9 C10 C11 122.6(4)
C9 C10 H10 118.7
C11 C10 H10 118.7
C12 C11 C10 117.4(4)
C12 C11 C15 121.0(4)
C10 C11 C15 121.5(4)
C11 C12 C13 122.5(4)
C11 C12 H12 118.8
C13 C12 H12 118.8
C8 C13 C12 118.7(4)
C8 C13 C16 121.7(4)
C12 C13 C16 119.6(4)
C9 C14 H14A 109.5
C9 C14 H14B 109.5
H14A C14 H14B 109.5
C9 C14 H14C 109.5
H14A C14 H14C 109.5
H14B C14 H14C 109.5
C11 C15 H15A 109.5
C11 C15 H15B 109.5
H15A C15 H15B 109.5
C11 C15 H15C 109.5
H15A C15 H15C 109.5
H15B C15 H15C 109.5
C13 C16 H16A 109.5
C13 C16 H16B 109.5
H16A C16 H16B 109.5
C13 C16 H16C 109.5
H16A C16 H16C 109.5
H16B C16 H16C 109.5
C18 C17 C22 120.0(4)
C18 C17 N3 119.9(3)
C22 C17 N3 120.0(3)
C19 C18 C17 118.8(4)
C19 C18 C23 120.5(4)
C17 C18 C23 120.6(4)
C18 C19 C20 122.8(4)
C18 C19 H19 118.6
C20 C19 H19 118.6
C19 C20 C21 117.0(4)
C19 C20 C24 122.0(4)
C21 C20 C24 121.0(4)
C22 C21 C20 122.8(4)
C22 C21 H21 118.6
C20 C21 H21 118.6
C21 C22 C17 118.5(4)
C21 C22 C25 119.4(4)
C17 C22 C25 122.1(3)
C18 C23 H23A 109.5
C18 C23 H23B 109.5
H23A C23 H23B 109.5
C18 C23 H23C 109.5
H23A C23 H23C 109.5
H23B C23 H23C 109.5
C20 C24 H24A 109.5
C20 C24 H24B 109.5
H24A C24 H24B 109.5
C20 C24 H24C 109.5
H24A C24 H24C 109.5
H24B C24 H24C 109.5
C22 C25 H25A 109.5
C22 C25 H25B 109.5
H25A C25 H25B 109.5
C22 C25 H25C 109.5
H25A C25 H25C 109.5
H25B C25 H25C 109.5
C31 C26 C27 112.8(3)
C31 C26 Re1 122.1(3)
C27 C26 Re1 124.9(3)
F1 C27 C28 114.8(3)
F1 C27 C26 121.0(3)
C28 C27 C26 124.2(3)
F2 C28 C27 121.5(3)
F2 C28 C29 118.8(3)
C27 C28 C29 119.6(3)
F3 C29 C30 121.6(3)
F3 C29 C28 120.3(3)
C30 C29 C28 118.1(3)
F4 C30 C29 119.9(3)
F4 C30 C31 120.1(3)
C29 C30 C31 119.9(3)
F5 C31 C30 115.5(3)
F5 C31 C26 119.3(3)
C30 C31 C26 125.2(3)
O2 Re2 N6 110.88(14)
O2 Re2 N4 110.99(14)
N6 Re2 N4 136.21(13)
O2 Re2 N5 112.56(12)
N6 Re2 N5 76.51(12)
N4 Re2 N5 76.25(12)
O2 Re2 C57 101.62(13)
N6 Re2 C57 93.97(13)
N4 Re2 C57 89.73(13)
N5 Re2 C57 145.73(13)
C39 N4 C37 113.3(3)
C39 N4 Re2 129.8(2)
C37 N4 Re2 116.9(2)
C32 N5 C36 123.0(3)
C32 N5 Re2 118.7(3)
C36 N5 Re2 118.2(3)
C48 N6 C38 111.7(3)
C48 N6 Re2 131.2(2)
C38 N6 Re2 117.1(2)
N5 C32 C33 119.9(4)
N5 C32 C37 112.2(3)
C33 C32 C37 127.9(4)
C32 C33 C34 118.1(4)
C32 C33 H33 120.9
C34 C33 H33 120.9
C35 C34 C33 120.9(4)
C35 C34 H34 119.6
C33 C34 H34 119.6
C34 C35 C36 119.3(4)
C34 C35 H35 120.3
C36 C35 H35 120.3
N5 C36 C35 118.6(4)
N5 C36 C38 112.6(3)
C35 C36 C38 128.8(4)
N4 C37 C32 109.1(3)
N4 C37 H37A 109.9
C32 C37 H37A 109.9
N4 C37 H37B 109.9
C32 C37 H37B 109.9
H37A C37 H37B 108.3
N6 C38 C36 108.7(3)
N6 C38 H38A 110.0
C36 C38 H38A 110.0
N6 C38 H38B 110.0
C36 C38 H38B 110.0
H38A C38 H38B 108.3
C44 C39 C40 120.5(4)
C44 C39 N4 119.5(4)
C40 C39 N4 120.0(3)
C41 C40 C39 118.3(4)
C41 C40 C45 119.6(4)
C39 C40 C45 122.0(3)
C40 C41 C42 122.5(4)
C40 C41 H41 118.7
C42 C41 H41 118.7
C43 C42 C41 117.3(4)
C43 C42 C46 122.2(4)
C41 C42 C46 120.5(4)
C42 C43 C44 122.8(4)
C42 C43 H43 118.6
C44 C43 H43 118.6
C43 C44 C39 118.5(4)
C43 C44 C47 120.0(4)
C39 C44 C47 121.4(4)
C40 C45 H45A 109.5
C40 C45 H45B 109.5
H45A C45 H45B 109.5
C40 C45 H45C 109.5
H45A C45 H45C 109.5
H45B C45 H45C 109.5
C42 C46 H46A 109.5
C42 C46 H46B 109.5
H46A C46 H46B 109.5
C42 C46 H46C 109.5
H46A C46 H46C 109.5
H46B C46 H46C 109.5
C44 C47 H47A 109.5
C44 C47 H47B 109.5
H47A C47 H47B 109.5
C44 C47 H47C 109.5
H47A C47 H47C 109.5
H47B C47 H47C 109.5
C53 C48 C49 120.6(4)
C53 C48 N6 119.9(3)
C49 C48 N6 119.4(3)
C50 C49 C48 118.3(4)
C50 C49 C54 120.9(4)
C48 C49 C54 120.8(4)
C51 C50 C49 123.0(4)
C51 C50 H50 118.5
C49 C50 H50 118.5
C50 C51 C52 117.6(4)
C50 C51 C55 120.8(4)
C52 C51 C55 121.6(4)
C51 C52 C53 122.1(4)
C51 C52 H52 118.9
C53 C52 H52 118.9
C52 C53 C48 118.4(3)
C52 C53 C56 119.3(4)
C48 C53 C56 122.3(3)
C49 C54 H54A 109.5
C49 C54 H54B 109.5
H54A C54 H54B 109.5
C49 C54 H54C 109.5
H54A C54 H54C 109.5
H54B C54 H54C 109.5
C51 C55 H55A 109.5
C51 C55 H55B 109.5
H55A C55 H55B 109.5
C51 C55 H55C 109.5
H55A C55 H55C 109.5
H55B C55 H55C 109.5
C53 C56 H56A 109.5
C53 C56 H56B 109.5
H56A C56 H56B 109.5
C53 C56 H56C 109.5
H56A C56 H56C 109.5
H56B C56 H56C 109.5
C62 C57 C58 112.9(3)
C62 C57 Re2 122.0(3)
C58 C57 Re2 124.6(3)
F13 C58 C59 115.5(3)
F13 C58 C57 120.4(3)
C59 C58 C57 124.0(3)
F12 C59 C58 120.9(3)
F12 C59 C60 119.2(3)
C58 C59 C60 119.9(3)
F11 C60 C61 120.5(3)
F11 C60 C59 120.9(3)
C61 C60 C59 118.6(3)
F55 C61 C62 120.4(3)
F55 C61 C60 120.2(3)
C62 C61 C60 119.4(3)
F54 C62 C61 116.0(3)
F54 C62 C57 118.9(3)
C61 C62 C57 125.0(3)

loop_
_geom_bond_atom_site_label_1
_geom_bond_atom_site_label_2
_geom_bond_distance
Re1 O1 1.685(2)
Re1 N3 1.971(3)
Re1 N1 1.974(3)
Re1 N2 2.062(3)
Re1 C26 2.108(3)
F1 C27 1.354(4)
F2 C28 1.345(4)
F3 C29 1.338(4)
F4 C30 1.346(4)
F5 C31 1.358(4)
N1 C8 1.428(5)
N1 C6 1.474(4)
N2 C1 1.344(5)
N2 C5 1.346(5)
N3 C17 1.435(5)
N3 C7 1.474(4)
C1 C2 1.378(5)
C1 C6 1.493(5)
C2 C3 1.385(6)
C2 H2 0.95
C3 C4 1.382(6)
C3 H3 0.95
C4 C5 1.376(5)
C4 H4 0.95
C5 C7 1.508(5)
C6 H6A 0.99
C6 H6B 0.99
C7 H7A 0.99
C7 H7B 0.99
C8 C13 1.392(5)
C8 C9 1.409(5)
C9 C10 1.389(5)
C9 C14 1.507(5)
C10 C11 1.396(6)
C10 H10 0.95
C11 C12 1.381(6)
C11 C15 1.514(5)
C12 C13 1.397(6)
C12 H12 0.95
C13 C16 1.509(6)
C14 H14A 0.98
C14 H14B 0.98
C14 H14C 0.98
C15 H15A 0.98
C15 H15B 0.98
C15 H15C 0.98
C16 H16A 0.98
C16 H16B 0.98
C16 H16C 0.98
C17 C18 1.403(5)
C17 C22 1.412(5)
C18 C19 1.389(6)
C18 C23 1.511(5)
C19 C20 1.393(6)
C19 H19 0.95
C20 C21 1.394(5)
C20 C24 1.503(6)
C21 C22 1.391(5)
C21 H21 0.95
C22 C25 1.510(5)
C23 H23A 0.98
C23 H23B 0.98
C23 H23C 0.98
C24 H24A 0.98
C24 H24B 0.98
C24 H24C 0.98
C25 H25A 0.98
C25 H25B 0.98
C25 H25C 0.98
C26 C31 1.390(5)
C26 C27 1.390(5)
C27 C28 1.386(5)
C28 C29 1.397(5)
C29 C30 1.366(5)
C30 C31 1.376(5)
Re2 O2 1.682(3)
Re2 N6 1.959(3)
Re2 N4 1.974(3)
Re2 N5 2.065(3)
Re2 C57 2.119(4)
F11 C60 1.342(4)
F12 C59 1.347(4)
F13 C58 1.352(4)
F54 C62 1.356(4)
F55 C61 1.350(4)
N4 C39 1.434(5)
N4 C37 1.469(5)
N5 C32 1.346(5)
N5 C36 1.347(5)
N6 C48 1.440(5)
N6 C38 1.479(5)
C32 C33 1.377(5)
C32 C37 1.495(6)
C33 C34 1.390(6)
C33 H33 0.95
C34 C35 1.378(6)
C34 H34 0.95
C35 C36 1.385(5)
C35 H35 0.95
C36 C38 1.489(5)
C37 H37A 0.99
C37 H37B 0.99
C38 H38A 0.99
C38 H38B 0.99
C39 C44 1.397(5)
C39 C40 1.412(5)
C40 C41 1.388(5)
C40 C45 1.511(5)
C41 C42 1.394(6)
C41 H41 0.95
C42 C43 1.386(6)
C42 C46 1.513(6)
C43 C44 1.390(6)
C43 H43 0.95
C44 C47 1.516(6)
C45 H45A 0.98
C45 H45B 0.98
C45 H45C 0.98
C46 H46A 0.98
C46 H46B 0.98
C46 H46C 0.98
C47 H47A 0.98
C47 H47B 0.98
C47 H47C 0.98
C48 C53 1.400(5)
C48 C49 1.405(5)
C49 C50 1.383(6)
C49 C54 1.511(6)
C50 C51 1.383(6)
C50 H50 0.95
C51 C52 1.391(6)
C51 C55 1.514(6)
C52 C53 1.399(5)
C52 H52 0.95
C53 C56 1.506(5)
C54 H54A 0.98
C54 H54B 0.98
C54 H54C 0.98
C55 H55A 0.98
C55 H55B 0.98
C55 H55C 0.98
C56 H56A 0.98
C56 H56B 0.98
C56 H56C 0.98
C57 C62 1.386(5)
C57 C58 1.398(5)
C58 C59 1.379(5)
C59 C60 1.380(5)
C60 C61 1.377(5)
C61 C62 1.375(5)

loop_
_geom_torsion_atom_site_label_1
_geom_torsion_atom_site_label_2
_geom_torsion_atom_site_label_3
_geom_torsion_atom_site_label_4
_geom_torsion
C5 N2 C1 C2 4.8(5)
Re1 N2 C1 C2 -169.1(3)
C5 N2 C1 C6 -174.9(3)
Re1 N2 C1 C6 11.2(4)
N2 C1 C2 C3 -1.6(5)
C6 C1 C2 C3 178.1(4)
C1 C2 C3 C4 -1.4(6)
C2 C3 C4 C5 1.3(6)
C1 N2 C5 C4 -4.8(5)
Re1 N2 C5 C4 169.0(3)
C1 N2 C5 C7 173.3(3)
Re1 N2 C5 C7 -12.8(4)
C3 C4 C5 N2 1.7(6)
C3 C4 C5 C7 -176.1(4)
C8 N1 C6 C1 159.5(3)
Re1 N1 C6 C1 -24.9(4)
N2 C1 C6 N1 7.9(4)
C2 C1 C6 N1 -171.7(3)
C17 N3 C7 C5 -152.8(3)
Re1 N3 C7 C5 25.4(4)
N2 C5 C7 N3 -7.2(5)
C4 C5 C7 N3 170.7(4)
C6 N1 C8 C13 102.5(4)
Re1 N1 C8 C13 -72.5(4)
C6 N1 C8 C9 -76.0(4)
Re1 N1 C8 C9 109.0(3)
C13 C8 C9 C10 0.9(5)
N1 C8 C9 C10 179.4(3)
C13 C8 C9 C14 -176.9(3)
N1 C8 C9 C14 1.6(5)
C8 C9 C10 C11 -0.8(6)
C14 C9 C10 C11 177.0(4)
C9 C10 C11 C12 0.5(6)
C9 C10 C11 C15 -175.5(4)
C10 C11 C12 C13 -0.4(6)
C15 C11 C12 C13 175.7(4)
C9 C8 C13 C12 -0.8(5)
N1 C8 C13 C12 -179.3(3)
C9 C8 C13 C16 177.4(3)
N1 C8 C13 C16 -1.1(5)
C11 C12 C13 C8 0.5(6)
C11 C12 C13 C16 -177.6(4)
C7 N3 C17 C18 -108.4(4)
Re1 N3 C17 C18 73.8(5)
C7 N3 C17 C22 71.4(4)
Re1 N3 C17 C22 -106.4(4)
C22 C17 C18 C19 -1.1(5)
N3 C17 C18 C19 178.7(3)
C22 C17 C18 C23 -178.9(3)
N3 C17 C18 C23 0.9(5)
C17 C18 C19 C20 0.7(6)
C23 C18 C19 C20 178.5(4)
C18 C19 C20 C21 -0.3(6)
C18 C19 C20 C24 -179.0(4)
C19 C20 C21 C22 0.4(6)
C24 C20 C21 C22 179.1(4)
C20 C21 C22 C17 -0.9(6)
C20 C21 C22 C25 179.5(4)
C18 C17 C22 C21 1.2(5)
N3 C17 C22 C21 -178.6(3)
C18 C17 C22 C25 -179.2(3)
N3 C17 C22 C25 1.0(5)
C31 C26 C27 F1 179.8(3)
Re1 C26 C27 F1 -3.9(5)
C31 C26 C27 C28 -1.3(5)
Re1 C26 C27 C28 175.1(3)
F1 C27 C28 F2 -0.8(5)
C26 C27 C28 F2 -179.8(3)
F1 C27 C28 C29 177.8(3)
C26 C27 C28 C29 -1.2(6)
F2 C28 C29 F3 1.5(5)
C27 C28 C29 F3 -177.2(3)
F2 C28 C29 C30 -179.2(3)
C27 C28 C29 C30 2.1(6)
F3 C29 C30 F4 0.0(5)
C28 C29 C30 F4 -179.3(3)
F3 C29 C30 C31 178.8(3)
C28 C29 C30 C31 -0.5(5)
F4 C30 C31 F5 -2.5(5)
C29 C30 C31 F5 178.7(3)
F4 C30 C31 C26 176.5(3)
C29 C30 C31 C26 -2.3(6)
C27 C26 C31 F5 -177.9(3)
Re1 C26 C31 F5 5.7(5)
C27 C26 C31 C30 3.0(5)
Re1 C26 C31 C30 -173.4(3)
C36 N5 C32 C33 4.8(5)
Re2 N5 C32 C33 -170.8(3)
C36 N5 C32 C37 -174.2(3)
Re2 N5 C32 C37 10.2(4)
N5 C32 C33 C34 -1.7(6)
C37 C32 C33 C34 177.1(4)
C32 C33 C34 C35 -0.7(6)
C33 C34 C35 C36 0.2(6)
C32 N5 C36 C35 -5.2(5)
Re2 N5 C36 C35 170.4(3)
C32 N5 C36 C38 173.9(3)
Re2 N5 C36 C38 -10.5(4)
C34 C35 C36 N5 2.6(6)
C34 C35 C36 C38 -176.3(4)
C39 N4 C37 C32 151.1(3)
Re2 N4 C37 C32 -25.9(4)
N5 C32 C37 N4 9.2(4)
C33 C32 C37 N4 -169.7(4)
C48 N6 C38 C36 -155.7(3)
Re2 N6 C38 C36 25.7(4)
N5 C36 C38 N6 -8.7(4)
C35 C36 C38 N6 170.3(4)
C37 N4 C39 C44 110.6(4)
Re2 N4 C39 C44 -72.8(4)
C37 N4 C39 C40 -71.7(4)
Re2 N4 C39 C40 104.9(4)
C44 C39 C40 C41 0.5(5)
N4 C39 C40 C41 -177.2(3)
C44 C39 C40 C45 -179.8(3)
N4 C39 C40 C45 2.5(5)
C39 C40 C41 C42 0.9(6)
C45 C40 C41 C42 -178.8(4)
C40 C41 C42 C43 -1.3(6)
C40 C41 C42 C46 179.9(4)
C41 C42 C43 C44 0.3(6)
C46 C42 C43 C44 179.1(4)
C42 C43 C44 C39 1.1(6)
C42 C43 C44 C47 -176.6(4)
C40 C39 C44 C43 -1.4(5)
N4 C39 C44 C43 176.3(3)
C40 C39 C44 C47 176.2(4)
N4 C39 C44 C47 -6.1(5)
C38 N6 C48 C53 73.9(4)
Re2 N6 C48 C53 -107.8(4)
C38 N6 C48 C49 -103.4(4)
Re2 N6 C48 C49 74.9(4)
C53 C48 C49 C50 -0.8(5)
N6 C48 C49 C50 176.5(3)
C53 C48 C49 C54 -179.3(4)
N6 C48 C49 C54 -2.0(5)
C48 C49 C50 C51 1.0(6)
C54 C49 C50 C51 179.6(4)
C49 C50 C51 C52 0.3(6)
C49 C50 C51 C55 -177.8(4)
C50 C51 C52 C53 -1.9(6)
C55 C51 C52 C53 176.2(4)
C51 C52 C53 C48 2.1(6)
C51 C52 C53 C56 -176.5(4)
C49 C48 C53 C52 -0.7(5)
N6 C48 C53 C52 -178.0(3)
C49 C48 C53 C56 177.9(3)
N6 C48 C53 C56 0.6(5)
C62 C57 C58 F13 -178.9(3)
Re2 C57 C58 F13 9.5(5)
C62 C57 C58 C59 3.8(5)
Re2 C57 C58 C59 -167.7(3)
F13 C58 C59 F12 1.5(5)
C57 C58 C59 F12 178.8(3)
F13 C58 C59 C60 -177.4(3)
C57 C58 C59 C60 -0.1(6)
F12 C59 C60 F11 -0.9(5)
C58 C59 C60 F11 178.0(3)
F12 C59 C60 C61 179.1(3)
C58 C59 C60 C61 -2.0(6)
F11 C60 C61 F55 -1.2(5)
C59 C60 C61 F55 178.8(3)
F11 C60 C61 C62 180.0(3)
C59 C60 C61 C62 0.0(6)
F55 C61 C62 F54 1.5(5)
C60 C61 C62 F54 -179.6(3)
F55 C61 C62 C57 -174.4(3)
C60 C61 C62 C57 4.4(6)
C58 C57 C62 F54 178.1(3)
Re2 C57 C62 F54 -10.1(5)
C58 C57 C62 C61 -6.1(5)
Re2 C57 C62 C61 165.7(3)
